data_7226835
loop_
_publ_author_name
'Collings, Ines E.'
'Bykov, Maxim'
'Bykova, Elena'
'Tucker, Matthew G.'
'Petitgirard, Sylvain'
'Hanfland, Michael'
'Glazyrin, Konstantin'
'van Smaalen, Sander'
'Goodwin, Andrew L.'
'Dubrovinsky, Leonid'
'Dubrovinskaia, Natalia'

_publ_section_title
;
 Structural distortions in the high-pressure polar phases of ammonium
 metal formates
;
_journal_issue 46
_journal_name_full CrystEngComm
_journal_page_first 8849
_journal_paper_doi 10.1039/C6CE01891B
_journal_volume 18
_journal_year 2016
_chemical_formula_sum 'C3 H7 N Ni O6'
_chemical_formula_weight 211.81
_chemical_name_systematic 'ammonium nickel formate'
_space_group_crystal_system hexagonal
_space_group_IT_number 182
_space_group_name_Hall 'P 6c 2c'
_space_group_name_H-M_alt 'P 63 2 2'
_symmetry_space_group_name_Hall 'P 6c 2c'
_symmetry_space_group_name_H-M 'P 63 2 2'
_atom_sites_solution_hydrogens mixed
_audit_creation_method SHELXL-2014
_audit_update_record
;
2016-08-29 deposited with the CCDC.
2016-10-19 downloaded from the CCDC.
;
_cell_angle_alpha 90
_cell_angle_beta 90
_cell_angle_gamma 120
_cell_formula_units_Z 2
_cell_length_a 7.26097(16)
_cell_length_b 7.26097(16)
_cell_length_c 8.0811(2)
_cell_measurement_reflns_used 4923
_cell_measurement_temperature 100(2)
_cell_measurement_theta_max 29.7310
_cell_measurement_theta_min 3.2000
_cell_volume 368.969(15)
_computing_cell_refinement
;
CrysAlisPro, Agilent Technologies,
Version 1.171.37.35 (release 13-08-2014 CrysAlis171 .NET)
(compiled Aug 13 2014,18:06:01)
;
_computing_data_reduction
;
CrysAlisPro, Agilent Technologies,
Version 1.171.37.35 (release 13-08-2014 CrysAlis171 .NET)
(compiled Aug 13 2014,18:06:01)
;
_computing_structure_refinement 'SHELXL-2014 (Sheldrick, 2014)'
_computing_structure_solution 'SHELX (Sheldrick, 2007)'
_diffrn_ambient_temperature 100(2)
_diffrn_measured_fraction_theta_full 0.9961
_diffrn_measured_fraction_theta_max 0.9973
_diffrn_measurement_device_type MAR345dbt
_diffrn_measurement_method 'Phi scans'
_diffrn_radiation_type MoK\a
_diffrn_radiation_wavelength 0.71073
_diffrn_reflns_av_R_equivalents 0.0412
_diffrn_reflns_av_unetI/netI 0.0111
_diffrn_reflns_Laue_measured_fraction_full 1.000
_diffrn_reflns_Laue_measured_fraction_max 1.000
_diffrn_reflns_limit_h_max 10
_diffrn_reflns_limit_h_min -10
_diffrn_reflns_limit_k_max 10
_diffrn_reflns_limit_k_min -10
_diffrn_reflns_limit_l_max 11
_diffrn_reflns_limit_l_min -11
_diffrn_reflns_number 7561
_diffrn_reflns_point_group_measured_fraction_full 1.000
_diffrn_reflns_point_group_measured_fraction_max 1.000
_diffrn_reflns_theta_full 25.242
_diffrn_reflns_theta_max 29.785
_diffrn_reflns_theta_min 3.240
_diffrn_source 'rotating anode'
_exptl_absorpt_coefficient_mu 2.615
_exptl_absorpt_correction_T_max 1.00000
_exptl_absorpt_correction_T_min 0.75759
_exptl_absorpt_correction_type multi-scan
_exptl_absorpt_process_details
;
CrysAlisPro, Agilent Technologies,
Version 1.171.37.35 (release 13-08-2014 CrysAlis171 .NET)
(compiled Aug 13 2014,18:06:01)
Empirical absorption correction using spherical harmonics,
 implemented in SCALE3 ABSPACK scaling algorithm.
;
_exptl_crystal_colour green
_exptl_crystal_density_diffrn 1.906
_exptl_crystal_description 'hexagonal block'
_exptl_crystal_F_000 216
_exptl_crystal_size_max 0.100
_exptl_crystal_size_mid 0.100
_exptl_crystal_size_min 0.100
_exptl_transmission_factor_max 1.0000
_exptl_transmission_factor_min 0.75759
_refine_diff_density_max 0.251
_refine_diff_density_min -0.457
_refine_diff_density_rms 0.058
_refine_ls_abs_structure_details
;
 Flack x determined using 104 quotients [(I+)-(I-)]/[(I+)+(I-)]
 (Parsons, Flack and Wagner, Acta Cryst. B69 (2013) 249-259).
;
_refine_ls_abs_structure_Flack 0.013(11)
_refine_ls_extinction_method none
_refine_ls_goodness_of_fit_ref 1.176
_refine_ls_hydrogen_treatment mixed
_refine_ls_matrix_type full
_refine_ls_number_parameters 25
_refine_ls_number_reflns 361
_refine_ls_number_restraints 1
_refine_ls_restrained_S_all 1.175
_refine_ls_R_factor_all 0.0188
_refine_ls_R_factor_gt 0.0179
_refine_ls_shift/su_max 0.002
_refine_ls_shift/su_mean 0.001
_refine_ls_structure_factor_coef Fsqd
_refine_ls_weighting_details 'w=1/[\s^2^(Fo^2^)+(0.0271P)^2^+0.1336P] where P=(Fo^2^+2Fc^2^)/3'
_refine_ls_weighting_scheme calc
_refine_ls_wR_factor_gt 0.0473
_refine_ls_wR_factor_ref 0.0477
_reflns_Friedel_coverage 0.438
_reflns_Friedel_fraction_full 1.000
_reflns_Friedel_fraction_max 1.000
_reflns_number_gt 351
_reflns_number_total 361
_reflns_threshold_expression 'I > 2\s(I)'
_cod_data_source_file c6ce01891b2.cif
_cod_data_source_block ANiF_100K
_cod_depositor_comments 'Adding full bibliography for 7226831--7226836.cif.'
_cod_original_cell_volume 368.969(19)
_cod_database_code 7226835
_shelx_space_group_comment
;
The symmetry employed for this shelxl refinement is uniquely defined
by the following loop, which should always be used as a source of
symmetry information in preference to the above space-group names.
They are only intended as comments.
;
_shelxl_version_number 2014-3

loop_
_space_group_symop_operation_xyz
'x, y, z'
'-y, x-y, z'
'-x+y, -x, z'
'-x, -y, z+1/2'
'y, -x+y, z+1/2'
'x-y, x, z+1/2'
'y, x, -z'
'x-y, -y, -z'
'-x, -x+y, -z'
'-y, -x, -z+1/2'
'-x+y, y, -z+1/2'
'x, x-y, -z+1/2'

loop_
_atom_site_label
_atom_site_type_symbol
_atom_site_fract_x
_atom_site_fract_y
_atom_site_fract_z
_atom_site_U_iso_or_equiv
_atom_site_adp_type
_atom_site_occupancy
_atom_site_site_symmetry_order
_atom_site_calc_flag
_atom_site_refinement_flags_posn
_atom_site_refinement_flags_adp
_atom_site_refinement_flags_occupancy
Ni1 Ni 0.6667 0.3333 0.2500 0.00583(17) Uani 1 6 d S T P
O1 O 0.6915(2) 0.1114(2) 0.10668(14) 0.0106(3) Uani 1 1 d . . .
N1 N 0.0000 0.0000 0.2077(6) 0.0130(11) Uani 0.5 3 d DS T P
H1 H -0.110(10) 0.033(11) 0.163(7) 0.047(19) Uiso 0.5 1 d . . P
H2 H 0.0000 0.0000 0.159(16) 0.057 Uiso 0.5 3 d S U P
C1 C 0.5564(4) 0.0000 0.0000 0.0134(5) Uani 1 2 d S T P
H3 H 0.4283 0.0000 0.0000 0.020 Uiso 1 2 calc R U P

loop_
_atom_site_aniso_label
_atom_site_aniso_U_11
_atom_site_aniso_U_22
_atom_site_aniso_U_33
_atom_site_aniso_U_23
_atom_site_aniso_U_13
_atom_site_aniso_U_12
Ni1 0.00608(19) 0.00608(19) 0.0053(2) 0.000 0.000 0.00304(9)
O1 0.0129(6) 0.0103(6) 0.0100(5) -0.0050(5) -0.0034(5) 0.0069(6)
N1 0.0108(11) 0.0108(11) 0.017(3) 0.000 0.000 0.0054(6)
C1 0.0101(8) 0.0110(11) 0.0193(11) -0.0064(11) -0.0032(6) 0.0055(5)

loop_
_atom_type_symbol
_atom_type_description
_atom_type_scat_dispersion_real
_atom_type_scat_dispersion_imag
_atom_type_scat_source
Ni Ni 0.3393 1.1124 'International Tables Vol C Tables 4.2.6.8 and 6.1.1.4'
C C 0.0033 0.0016 'International Tables Vol C Tables 4.2.6.8 and 6.1.1.4'
H H 0.0000 0.0000 'International Tables Vol C Tables 4.2.6.8 and 6.1.1.4'
O O 0.0106 0.0060 'International Tables Vol C Tables 4.2.6.8 and 6.1.1.4'
N N 0.0061 0.0033 'International Tables Vol C Tables 4.2.6.8 and 6.1.1.4'

loop_
_geom_angle_atom_site_label_1
_geom_angle_atom_site_label_2
_geom_angle_atom_site_label_3
_geom_angle
_geom_angle_site_symmetry_1
_geom_angle_site_symmetry_3
O1 Ni1 O1 82.52(7) . 10_665
O1 Ni1 O1 94.93(7) . 11_655
O1 Ni1 O1 91.59(5) 10_665 11_655
O1 Ni1 O1 91.59(5) . 2_655
O1 Ni1 O1 94.93(7) 10_665 2_655
O1 Ni1 O1 171.32(7) 11_655 2_655
O1 Ni1 O1 171.32(7) . 12
O1 Ni1 O1 91.59(5) 10_665 12
O1 Ni1 O1 91.59(5) 11_655 12
O1 Ni1 O1 82.52(7) 2_655 12
O1 Ni1 O1 91.59(5) . 3_665
O1 Ni1 O1 171.32(7) 10_665 3_665
O1 Ni1 O1 82.52(7) 11_655 3_665
O1 Ni1 O1 91.59(5) 2_655 3_665
O1 Ni1 O1 94.93(7) 12 3_665
C1 O1 Ni1 123.00(14) . .
O1 C1 O1 125.1(3) 8 .

loop_
_geom_bond_atom_site_label_1
_geom_bond_atom_site_label_2
_geom_bond_distance
_geom_bond_site_symmetry_2
Ni1 O1 2.0643(12) .
Ni1 O1 2.0643(12) 10_665
Ni1 O1 2.0643(12) 11_655
Ni1 O1 2.0643(12) 2_655
Ni1 O1 2.0643(12) 12
Ni1 O1 2.0643(12) 3_665
O1 C1 1.2516(17) .
N1 N1 0.684(10) 10
C1 O1 1.2516(17) 8
